data_2012826
loop_
_publ_author_name
'Ma, Chengbing'
'Chen, Feng'
'Zhang, Xiaofeng'
Chen,Changneng
'Liu, Qiutian'

_publ_section_title
;
 Tetraaqua(1,10-phenanthroline-\k^2^<i>N</i>,<i>N</i>')manganese(II)
 sulfate dihydrate
;
_journal_issue 7
_journal_name_full 'Acta Crystallographica Section C'
_journal_page_first m401
_journal_page_last m403
_journal_paper_doi 10.1107/S0108270102009320
_journal_volume 58
_journal_year 2002
_chemical_formula_iupac '[Mn (C12 H8 N2) (H2 O)4] S O4, 2H2 O'
_chemical_formula_moiety 'C12 H20 Mn N2 O10 S'
_chemical_formula_sum 'C12 H20 Mn N2 O10 S'
_chemical_formula_weight 439.30
_chemical_name_systematic
;
Tetraaqua(1,10-phenanthroline-\k^2^N,N')manganese(II) sulfate dihydrate
;
_space_group_IT_number 61
_symmetry_cell_setting orthorhombic
_symmetry_space_group_name_Hall '-P 2ac 2ab'
_symmetry_space_group_name_H-M 'P b c a'
_atom_sites_solution_hydrogens geom
_atom_sites_solution_primary direct
_atom_sites_solution_secondary difmap
_audit_creation_method SHELXL
_cell_angle_alpha 90.00
_cell_angle_beta 90.00
_cell_angle_gamma 90.00
_cell_formula_units_Z 8
_cell_length_a 8.8713(2)
_cell_length_b 18.51160(10)
_cell_length_c 22.1042(5)
_cell_measurement_reflns_used 5079
_cell_measurement_temperature 293(2)
_cell_measurement_theta_max 25.08
_cell_measurement_theta_min 1.84
_cell_volume 3629.99(12)
_computing_cell_refinement 'SAINT (Siemens, 1994)'
_computing_data_collection 'SMART (Siemens, 1996)'
_computing_data_reduction 'XPREP in SHELXTL (Siemens, 1994)'
_computing_molecular_graphics SHELXTL
_computing_publication_material SHELXTL
_computing_structure_refinement SHELXTL
_computing_structure_solution SHELXTL
_diffrn_ambient_temperature 293(2)
_diffrn_measured_fraction_theta_full 0.986
_diffrn_measured_fraction_theta_max 0.986
_diffrn_measurement_device_type 'Siemens CCD area-detector'
_diffrn_measurement_method '\f and \w'
_diffrn_radiation_monochromator graphite
_diffrn_radiation_source 'fine-focus sealed tube'
_diffrn_radiation_type MoK\a
_diffrn_radiation_wavelength 0.71073
_diffrn_reflns_av_R_equivalents 0.0447
_diffrn_reflns_av_sigmaI/netI 0.0463
_diffrn_reflns_limit_h_max 10
_diffrn_reflns_limit_h_min -10
_diffrn_reflns_limit_k_max 20
_diffrn_reflns_limit_k_min -22
_diffrn_reflns_limit_l_max 26
_diffrn_reflns_limit_l_min -19
_diffrn_reflns_number 11327
_diffrn_reflns_theta_full 25.08
_diffrn_reflns_theta_max 25.08
_diffrn_reflns_theta_min 1.84
_exptl_absorpt_coefficient_mu 0.896
_exptl_absorpt_correction_T_max 0.718
_exptl_absorpt_correction_T_min 0.526
_exptl_absorpt_correction_type empirical
_exptl_absorpt_process_details '(SADABS; Sheldrick, 1996)'
_exptl_crystal_colour colorless
_exptl_crystal_density_diffrn 1.608
_exptl_crystal_density_method 'not measured'
_exptl_crystal_description prism
_exptl_crystal_F_000 1816
_exptl_crystal_size_max .57
_exptl_crystal_size_mid .44
_exptl_crystal_size_min .37
_refine_diff_density_max 0.257
_refine_diff_density_min -0.298
_refine_ls_extinction_coef 0.0031(3)
_refine_ls_extinction_expression Fc^*^=kFc[1+0.001xFc^2^\l^3^/sin(2\q)]^-1/4^
_refine_ls_extinction_method SHELXL97
_refine_ls_goodness_of_fit_ref 1.043
_refine_ls_hydrogen_treatment mixed
_refine_ls_matrix_type full
_refine_ls_number_parameters 284
_refine_ls_number_reflns 3190
_refine_ls_number_restraints 11
_refine_ls_restrained_S_all 1.042
_refine_ls_R_factor_gt 0.0383
_refine_ls_shift/su_max <0.001
_refine_ls_shift/su_mean 0.000
_refine_ls_structure_factor_coef Fsqd
_refine_ls_weighting_details 'calc w = 1/[\s^2^(Fo^2^)+(0.0421P)^2^+1.5395P] where P = (Fo^2^+2Fc^2^)/3'
_refine_ls_weighting_scheme calc
_refine_ls_wR_factor_gt 0.0832
_refine_ls_wR_factor_ref 0.0967
_reflns_number_gt 2293
_reflns_number_total 3190
_reflns_threshold_expression I>2\s(I)
_cod_data_source_file na1575.cif
_cod_data_source_block I
_cod_original_cell_volume 3630.00(12)
_cod_database_code 2012826
_cod_database_fobs_code 2012826

loop_
_symmetry_equiv_pos_as_xyz
'x, y, z'
'-x+1/2, -y, z+1/2'
'-x, y+1/2, -z+1/2'
'x+1/2, -y+1/2, -z'
'-x, -y, -z'
'x-1/2, y, -z-1/2'
'x, -y-1/2, z-1/2'
'-x-1/2, y-1/2, z'

loop_
_atom_site_label
_atom_site_fract_x
_atom_site_fract_y
_atom_site_fract_z
_atom_site_U_iso_or_equiv
_atom_site_adp_type
_atom_site_calc_flag
_atom_site_refinement_flags
_atom_site_occupancy
_atom_site_disorder_assembly
_atom_site_disorder_group
_atom_site_type_symbol
Mn 0.36570(5) 0.08805(2) 0.41472(2) 0.03364(17) Uani d . 1 . . Mn
S -0.08896(9) 0.15599(4) 0.53212(4) 0.0362(2) Uani d . 1 . . S
O1 0.2360(3) 0.03679(12) 0.48810(11) 0.0446(6) Uani d D 1 . . O
H1B 0.169(3) 0.0592(16) 0.5080(14) 0.049(11) Uiso d D 1 . . H
H1C 0.211(4) -0.010(2) 0.4900(16) 0.065(12) Uiso d D 1 . . H
O2 0.5138(3) -0.00549(12) 0.42446(11) 0.0434(6) Uani d D 1 . . O
H2B 0.580(3) -0.0148(18) 0.4495(12) 0.045(11) Uiso d D 1 . . H
H2C 0.488(5) -0.0445(14) 0.4087(17) 0.084(15) Uiso d D 1 . . H
O3 0.5251(3) 0.14582(12) 0.47018(12) 0.0485(6) Uani d D 1 . . O
H3B 0.510(4) 0.1880(12) 0.4819(16) 0.065(12) Uiso d D 1 . . H
H3C 0.617(2) 0.1366(18) 0.4763(16) 0.053(12) Uiso d D 1 . . H
O4 0.2152(3) 0.17896(11) 0.42469(11) 0.0418(6) Uani d D 1 . . O
H4A 0.255(5) 0.2189(14) 0.4215(18) 0.083(15) Uiso d D 1 . . H
H4B 0.138(3) 0.186(2) 0.4457(15) 0.064(13) Uiso d D 1 . . H
O5 -0.1870(3) 0.10564(11) 0.49917(11) 0.0507(6) Uani d . 1 . . O
O6 -0.0406(3) 0.21407(10) 0.49052(10) 0.0477(6) Uani d . 1 . . O
O7 0.0444(2) 0.11723(11) 0.55429(11) 0.0489(6) Uani d . 1 . . O
O8 -0.1713(3) 0.18740(11) 0.58315(10) 0.0462(6) Uani d . 1 . . O
O9 0.2042(4) -0.29638(17) 0.59680(14) 0.0622(7) Uani d D 1 . . O
H9B 0.181(5) -0.266(2) 0.5709(17) 0.098(19) Uiso d D 1 . . H
H9C 0.276(4) -0.322(2) 0.585(2) 0.11(2) Uiso d D 1 . . H
O10 0.4462(3) -0.13067(13) 0.37012(12) 0.0526(7) Uani d D 1 . . O
H10B 0.364(3) -0.1478(18) 0.3807(17) 0.058(12) Uiso d D 1 . . H
H10C 0.517(3) -0.1578(17) 0.3807(17) 0.064(13) Uiso d D 1 . . H
N1 0.4532(3) 0.14220(13) 0.32942(12) 0.0395(6) Uani d . 1 . . N
N2 0.2607(3) 0.02928(13) 0.33596(11) 0.0393(6) Uani d . 1 . . N
C1 0.5427(4) 0.19903(18) 0.32636(17) 0.0527(9) Uani d . 1 . . C
H1A 0.5766 0.2192 0.3624 0.063 Uiso calc R 1 . . H
C2 0.5894(5) 0.2305(2) 0.2722(2) 0.0665(11) Uani d . 1 . . C
H2A 0.6524 0.2706 0.2723 0.080 Uiso calc R 1 . . H
C3 0.5416(5) 0.2017(2) 0.21981(19) 0.0653(12) Uani d . 1 . . C
H3A 0.5717 0.2222 0.1834 0.078 Uiso calc R 1 . . H
C4 0.4469(4) 0.1412(2) 0.21946(16) 0.0544(10) Uani d . 1 . . C
C5 0.3928(5) 0.1063(3) 0.16657(18) 0.0749(13) Uani d . 1 . . C
H5A 0.4202 0.1243 0.1288 0.090 Uiso calc R 1 . . H
C6 0.3043(5) 0.0490(3) 0.16963(18) 0.0757(13) Uani d . 1 . . C
H6A 0.2728 0.0271 0.1339 0.091 Uiso calc R 1 . . H
C7 0.2553(4) 0.0194(2) 0.22651(17) 0.0560(10) Uani d . 1 . . C
C8 0.1618(5) -0.0402(2) 0.2323(2) 0.0747(14) Uani d . 1 . . C
H8A 0.1290 -0.0644 0.1978 0.090 Uiso calc R 1 . . H
C9 0.1174(5) -0.0639(2) 0.2878(2) 0.0704(13) Uani d . 1 . . C
H9A 0.0542 -0.1037 0.2917 0.085 Uiso calc R 1 . . H
C10 0.1696(4) -0.02653(17) 0.33916(17) 0.0529(10) Uani d . 1 . . C
H10A 0.1381 -0.0421 0.3771 0.063 Uiso calc R 1 . . H
C11 0.3055(4) 0.05242(17) 0.28009(14) 0.0412(8) Uani d . 1 . . C
C12 0.4046(4) 0.11317(17) 0.27664(14) 0.0397(8) Uani d . 1 . . C

loop_
_atom_site_aniso_label
_atom_site_aniso_U_11
_atom_site_aniso_U_22
_atom_site_aniso_U_33
_atom_site_aniso_U_12
_atom_site_aniso_U_13
_atom_site_aniso_U_23
Mn 0.0394(3) 0.0282(2) 0.0333(3) -0.0010(2) -0.0008(2) -0.00077(19)
S 0.0338(5) 0.0247(4) 0.0502(5) 0.0001(3) 0.0057(4) -0.0004(3)
O1 0.0486(16) 0.0272(12) 0.0579(15) 0.0001(11) 0.0168(12) -0.0019(11)
O2 0.0438(16) 0.0355(13) 0.0507(16) 0.0067(11) -0.0067(12) -0.0005(11)
O3 0.0449(16) 0.0363(13) 0.0643(16) 0.0044(12) -0.0165(13) -0.0145(12)
O4 0.0381(15) 0.0295(12) 0.0578(15) -0.0012(11) 0.0081(12) 0.0005(11)
O5 0.0485(15) 0.0319(11) 0.0716(17) -0.0051(10) -0.0082(13) -0.0050(11)
O6 0.0542(15) 0.0315(11) 0.0574(14) -0.0043(11) 0.0150(12) 0.0018(10)
O7 0.0370(14) 0.0446(12) 0.0651(16) 0.0083(11) 0.0001(12) -0.0003(11)
O8 0.0491(15) 0.0337(11) 0.0558(14) 0.0064(10) 0.0200(12) -0.0001(10)
O9 0.0520(19) 0.0641(18) 0.070(2) -0.0025(15) 0.0018(16) 0.0003(16)
O10 0.0516(19) 0.0411(14) 0.0651(17) 0.0010(14) 0.0095(15) 0.0047(12)
N1 0.0389(17) 0.0377(14) 0.0419(15) 0.0013(12) 0.0030(13) 0.0022(12)
N2 0.0408(17) 0.0333(13) 0.0436(16) 0.0029(12) -0.0068(13) -0.0017(12)
C1 0.052(2) 0.0440(19) 0.062(2) -0.0037(18) 0.0074(19) 0.0029(18)
C2 0.065(3) 0.058(2) 0.077(3) -0.002(2) 0.019(2) 0.019(2)
C3 0.058(3) 0.075(3) 0.063(3) 0.014(2) 0.021(2) 0.029(2)
C4 0.048(2) 0.073(3) 0.042(2) 0.019(2) 0.0055(18) 0.0073(19)
C5 0.069(3) 0.117(4) 0.039(2) 0.024(3) 0.002(2) 0.006(2)
C6 0.076(3) 0.113(4) 0.039(2) 0.023(3) -0.016(2) -0.014(2)
C7 0.047(2) 0.067(2) 0.054(2) 0.014(2) -0.0168(19) -0.013(2)
C8 0.072(3) 0.081(3) 0.071(3) 0.014(3) -0.031(2) -0.032(2)
C9 0.064(3) 0.050(2) 0.098(4) -0.011(2) -0.029(3) -0.013(2)
C10 0.054(2) 0.0397(18) 0.065(3) -0.0021(18) -0.0127(19) 0.0000(17)
C11 0.039(2) 0.0482(18) 0.0364(18) 0.0144(16) -0.0076(15) -0.0089(15)
C12 0.036(2) 0.0463(18) 0.0371(18) 0.0121(16) 0.0000(15) 0.0022(15)

loop_
_atom_type_symbol
_atom_type_description
_atom_type_scat_dispersion_real
_atom_type_scat_dispersion_imag
_atom_type_scat_source
C C 0.0033 0.0016 'International Tables Vol C Tables 4.2.6.8 and 6.1.1.4'
H H 0.0000 0.0000 'International Tables Vol C Tables 4.2.6.8 and 6.1.1.4'
N N 0.0061 0.0033 'International Tables Vol C Tables 4.2.6.8 and 6.1.1.4'
O O 0.0106 0.0060 'International Tables Vol C Tables 4.2.6.8 and 6.1.1.4'
S S 0.1246 0.1234 'International Tables Vol C Tables 4.2.6.8 and 6.1.1.4'
Mn Mn 0.3368 0.7283 'International Tables Vol C Tables 4.2.6.8 and 6.1.1.4'

loop_
_geom_angle_atom_site_label_1
_geom_angle_atom_site_label_2
_geom_angle_atom_site_label_3
_geom_angle_site_symmetry_1
_geom_angle_site_symmetry_3
_geom_angle
_geom_angle_publ_flag
O3 Mn O4 . . 87.74(9) yes
O3 Mn O2 . . 86.73(10) yes
O4 Mn O2 . . 168.42(9) yes
O3 Mn O1 . . 97.90(10) yes
O4 Mn O1 . . 86.43(9) yes
O2 Mn O1 . . 84.26(9) yes
O3 Mn N2 . . 161.76(10) yes
O4 Mn N2 . . 101.51(9) yes
O2 Mn N2 . . 86.68(9) yes
O1 Mn N2 . . 98.33(9) yes
O3 Mn N1 . . 91.67(10) yes
O4 Mn N1 . . 87.24(9) yes
O2 Mn N1 . . 103.08(9) yes
O1 Mn N1 . . 168.30(10) yes
N2 Mn N1 . . 73.33(10) yes
O8 S O7 . . 109.81(14) ?
O8 S O5 . . 109.78(14) ?
O7 S O5 . . 109.45(13) ?
O8 S O6 . . 109.57(12) ?
O7 S O6 . . 109.24(14) ?
O5 S O6 . . 108.97(14) ?
Mn O1 O5 . 5_556 125.74(11) ?
Mn O1 S . 5_556 119.59(9) ?
O5 O1 S 5_556 5_556 16.62(6) ?
Mn O1 H1B . . 123(2) ?
O5 O1 H1B 5_556 . 108(2) ?
S O1 H1B 5_556 . 106(2) ?
Mn O1 H1C . . 126(2) ?
O5 O1 H1C 5_556 . 6(2) ?
S O1 H1C 5_556 . 11(2) ?
H1B O1 H1C . . 106(3) ?
Mn O2 O1 . 5_656 131.43(11) ?
Mn O2 H2B . . 131(2) ?
O1 O2 H2B 5_656 . 2(2) ?
Mn O2 H2C . . 119(3) ?
O1 O2 H2C 5_656 . 108(3) ?
H2B O2 H2C . . 107(4) ?
Mn O3 O5 . 1_655 127.63(11) ?
Mn O3 O6 . 4_556 120.01(12) ?
O5 O3 O6 1_655 4_556 111.96(10) ?
Mn O3 H3B . . 123(3) ?
O5 O3 H3B 1_655 . 109(3) ?
O6 O3 H3B 4_556 . 3(3) ?
Mn O3 H3C . . 129(2) ?
O5 O3 H3C 1_655 . 6(2) ?
O6 O3 H3C 4_556 . 110(2) ?
H3B O3 H3C . . 107(4) ?
Mn O4 O8 . 4_556 118.78(11) ?
Mn O4 S . 4_556 112.70(9) ?
O8 O4 S 4_556 4_556 20.31(5) ?
Mn O4 H4A . . 115(3) ?
O8 O4 H4A 4_556 . 4(3) ?
S O4 H4A 4_556 . 21(3) ?
Mn O4 H4B . . 133(3) ?
O8 O4 H4B 4_556 . 101(3) ?
S O4 H4B 4_556 . 96(3) ?
H4A O4 H4B . . 105(4) ?
O6 O9 O7 5_556 8_655 117.77(12) ?
O6 O9 H9B 5_556 . 17(3) ?
O7 O9 H9B 8_655 . 110(3) ?
O6 O9 H9C 5_556 . 119(3) ?
O7 O9 H9C 8_655 . 1(4) ?
H9B O9 H9C . . 111(5) ?
O9 O10 O8 4_546 5_556 115.73(12) ?
O9 O10 H10B 4_546 . 118(3) ?
O8 O10 H10B 5_556 . 5(3) ?
O9 O10 H10C 4_546 . 8(3) ?
O8 O10 H10C 5_556 . 109(3) ?
H10B O10 H10C . . 111(4) ?
C1 N1 C12 . . 117.6(3) ?
C1 N1 Mn . . 126.8(2) ?
C12 N1 Mn . . 115.5(2) ?
C10 N2 C11 . . 118.3(3) ?
C10 N2 Mn . . 126.3(2) ?
C11 N2 Mn . . 115.2(2) ?
N1 C1 C2 . . 123.8(4) ?
N1 C1 H1A . . 118.1 ?
C2 C1 H1A . . 118.1 ?
C3 C2 C1 . . 118.7(4) ?
C3 C2 H2A . . 120.6 ?
C1 C2 H2A . . 120.6 ?
C2 C3 C4 . . 120.8(3) ?
C2 C3 H3A . . 119.6 ?
C4 C3 H3A . . 119.6 ?
C3 C4 C12 . . 116.6(3) ?
C3 C4 C5 . . 124.9(4) ?
C12 C4 C5 . . 118.6(4) ?
C6 C5 C4 . . 121.6(4) ?
C6 C5 H5A . . 119.2 ?
C4 C5 H5A . . 119.2 ?
C5 C6 C7 . . 122.0(4) ?
C5 C6 H6A . . 119.0 ?
C7 C6 H6A . . 119.0 ?
C8 C7 C11 . . 117.3(4) ?
C8 C7 C6 . . 124.3(4) ?
C11 C7 C6 . . 118.4(4) ?
C9 C8 C7 . . 120.8(4) ?
C9 C8 H8A . . 119.6 ?
C7 C8 H8A . . 119.6 ?
C8 C9 C10 . . 118.3(4) ?
C8 C9 H9A . . 120.8 ?
C10 C9 H9A . . 120.8 ?
N2 C10 C9 . . 123.1(4) ?
N2 C10 H10A . . 118.5 ?
C9 C10 H10A . . 118.5 ?
N2 C11 C7 . . 122.2(3) ?
N2 C11 C12 . . 118.3(3) ?
C7 C11 C12 . . 119.5(3) ?
N1 C12 C4 . . 122.6(3) ?
N1 C12 C11 . . 117.5(3) ?
C4 C12 C11 . . 119.9(3) ?

loop_
_geom_bond_atom_site_label_1
_geom_bond_atom_site_label_2
_geom_bond_site_symmetry_2
_geom_bond_distance
_geom_bond_publ_flag
Mn O3 . 2.155(2) yes
Mn O4 . 2.159(2) yes
Mn O2 . 2.184(2) yes
Mn O1 . 2.203(2) yes
Mn N2 . 2.254(2) yes
Mn N1 . 2.272(3) yes
S O8 . 1.464(2) ?
S O7 . 1.468(2) ?
S O5 . 1.468(2) ?
S O6 . 1.478(2) ?
O1 O5 5_556 2.687(3) ?
O1 S 5_556 3.826(2) ?
O1 H1B . 0.846(18) ?
O1 H1C . 0.89(4) ?
O2 O1 5_656 3.000(4) ?
O2 H2B . 0.825(18) ?
O2 H2C . 0.835(19) ?
O3 O5 1_655 2.736(3) ?
O3 O6 4_556 2.797(3) ?
O3 H3B . 0.832(18) ?
O3 H3C . 0.842(18) ?
O4 O8 4_556 2.676(3) ?
O4 S 4_556 3.642(2) ?
O4 H4A . 0.823(19) ?
O4 H4B . 0.835(18) ?
O9 O6 5_556 2.855(4) ?
O9 O7 8_655 2.900(4) ?
O9 H9B . 0.831(19) ?
O9 H9C . 0.831(19) ?
O10 O9 4_546 2.757(4) ?
O10 O8 5_556 2.849(3) ?
O10 H10B . 0.830(18) ?
O10 H10C . 0.839(18) ?
N1 C1 . 1.320(4) ?
N1 C12 . 1.355(4) ?
N2 C10 . 1.313(4) ?
N2 C11 . 1.366(4) ?
C1 C2 . 1.394(5) ?
C1 H1A . 0.9300 ?
C2 C3 . 1.343(6) ?
C2 H2A . 0.9300 ?
C3 C4 . 1.400(5) ?
C3 H3A . 0.9300 ?
C4 C12 . 1.417(5) ?
C4 C5 . 1.419(6) ?
C5 C6 . 1.322(6) ?
C5 H5A . 0.9300 ?
C6 C7 . 1.438(6) ?
C6 H6A . 0.9300 ?
C7 C8 . 1.387(6) ?
C7 C11 . 1.405(4) ?
C8 C9 . 1.362(6) ?
C8 H8A . 0.9300 ?
C9 C10 . 1.407(5) ?
C9 H9A . 0.9300 ?
C10 H10A . 0.9300 ?
C11 C12 . 1.429(5) ?

loop_
_geom_hbond_atom_site_label_D
_geom_hbond_atom_site_label_H
_geom_hbond_atom_site_label_A
_geom_hbond_site_symmetry_A
_geom_hbond_distance_DH
_geom_hbond_distance_HA
_geom_hbond_distance_DA
_geom_hbond_angle_DHA
O1 H1B O7 ? 0.85(3) 1.85(3) 2.692(3) 172(3)
O2 H2C O10 ? 0.83(3) 1.85(3) 2.678(3) 175(3)
O4 H4B O6 ? 0.84(3) 1.94(3) 2.773(4) 173(3)
O1 H1C O5 5_556 0.90(4) 1.80(4) 2.687(3) 171(4)
O2 H2B O1 5_656 0.82(3) 2.18(3) 3.000(4) 177(3)
O3 H3C O5 1_655 0.84(2) 1.90(2) 2.736(4) 171(2)
O3 H3B O6 4_556 0.83(2) 1.96(2) 2.797(3) 176(2)
O4 H4A O8 4_556 0.82(3) 1.86(3) 2.677(3) 175(3)
O9 H9B O6 5_556 0.83(4) 2.08(4) 2.855(4) 156(4)
O9 H9C O7 8_655 0.84(4) 2.06(4) 2.901(4) 178(4)
O10 H10B O8 5_556 0.83(3) 2.02(3) 2.849(4) 173(3)
O10 H10C O9 4_546 0.84(3) 1.93(3) 2.756(4) 169(3)
